data_4311171
loop_
_publ_author_name
'Richard D. Adams'
'Burjor Captain'
'Wei Fu'
'Michael B. Hall'
'Mark D. Smith'
'Charles Edwin Webster'

_publ_section_title
;
 Dinuclear Ruthenium and Iron Complexes Containing Palladium and Platinum
 with Tri-tert-Butylphosphine Ligands: Synthesis, Structures, and Bonding
;
_journal_name_full 'Inorganic Chemistry'
_journal_page_first 3921
_journal_page_last 3929
_journal_paper_doi 10.1021/ic049675j
_journal_volume 43
_journal_year 2004
_chemical_formula_sum 'C32 H56 O8 P2 Pt2 Ru2'
_chemical_formula_weight 1223.03
_chemical_name_systematic
; 
 ? 
;
_space_group_IT_number 2
_symmetry_cell_setting triclinic
_symmetry_space_group_name_Hall '-P 1'
_symmetry_space_group_name_H-M 'P -1'
_atom_sites_solution_hydrogens geom
_atom_sites_solution_primary direct
_atom_sites_solution_secondary difmap
_audit_creation_method SHELXL-97
_cell_angle_alpha 96.124(2)
_cell_angle_beta 95.480(2)
_cell_angle_gamma 108.631(2)
_cell_formula_units_Z 2
_cell_length_a 10.8083(7)
_cell_length_b 13.6810(9)
_cell_length_c 14.7861(10)
_cell_measurement_reflns_used 3829
_cell_measurement_temperature 296(2)
_cell_measurement_theta_max 24.70
_cell_measurement_theta_min 2.26
_cell_volume 2040.4(2)
_computing_cell_refinement 'SAINT+ NT V6.02a (Bruker, 1998)'
_computing_data_collection 'SMART NT V5.619 (Bruker, 2000)'
_computing_data_reduction 'SAINT+ NT V6.02a'
_computing_molecular_graphics 'SHELXTL V5.1 (Sheldrick, 1997)'
_computing_publication_material 'SHELXTL V5.1'
_computing_structure_refinement 'SHELXL-97 (Sheldrick, 1997)'
_computing_structure_solution 'SHELXS-97 (Sheldrick, 1990)'
_diffrn_ambient_temperature 296(2)
_diffrn_measured_fraction_theta_full 0.999
_diffrn_measured_fraction_theta_max 0.999
_diffrn_measurement_device_type 'Bruker SMART APEX CCD diffractometer'
_diffrn_measurement_method 'omega scans'
_diffrn_radiation_monochromator graphite
_diffrn_radiation_source 'fine-focus sealed tube'
_diffrn_radiation_type MoK\a
_diffrn_radiation_wavelength 0.71073
_diffrn_reflns_av_R_equivalents 0.0443
_diffrn_reflns_av_sigmaI/netI 0.0590
_diffrn_reflns_limit_h_max 12
_diffrn_reflns_limit_h_min -12
_diffrn_reflns_limit_k_max 16
_diffrn_reflns_limit_k_min -16
_diffrn_reflns_limit_l_max 17
_diffrn_reflns_limit_l_min -17
_diffrn_reflns_number 16966
_diffrn_reflns_theta_full 25.03
_diffrn_reflns_theta_max 25.03
_diffrn_reflns_theta_min 2.26
_diffrn_standards_decay_% <1
_exptl_absorpt_coefficient_mu 7.681
_exptl_absorpt_correction_T_max 1.000
_exptl_absorpt_correction_T_min 0.667
_exptl_absorpt_correction_type multi-scan
_exptl_absorpt_process_details '(SADABS, Bruker, 1997)'
_exptl_crystal_colour orange
_exptl_crystal_density_diffrn 1.991
_exptl_crystal_density_method 'not measured'
_exptl_crystal_description block
_exptl_crystal_F_000 1172
_exptl_crystal_size_max 0.2
_exptl_crystal_size_mid 0.15
_exptl_crystal_size_min 0.05
_refine_diff_density_max 2.242
_refine_diff_density_min -1.346
_refine_diff_density_rms 0.165
_refine_ls_extinction_method none
_refine_ls_goodness_of_fit_ref 1.019
_refine_ls_hydrogen_treatment mixed
_refine_ls_matrix_type full
_refine_ls_number_parameters 441
_refine_ls_number_reflns 7208
_refine_ls_number_restraints 0
_refine_ls_restrained_S_all 1.019
_refine_ls_R_factor_all 0.0523
_refine_ls_R_factor_gt 0.0399
_refine_ls_shift/su_max 0.001
_refine_ls_shift/su_mean 0.000
_refine_ls_structure_factor_coef Fsqd
_refine_ls_weighting_details 'calc w=1/[\s^2^(Fo^2^)+(0.0433P)^2^+0.0000P] where P=(Fo^2^+2Fc^2^)/3'
_refine_ls_weighting_scheme calc
_refine_ls_wR_factor_gt 0.0893
_refine_ls_wR_factor_ref 0.0952
_reflns_number_gt 5898
_reflns_number_total 7208
_reflns_threshold_expression >2sigma(I)
_cod_data_source_file ic049675jsi20040315_094203.cif
_cod_data_source_block fu357s
_cod_database_code 4311171

loop_
_symmetry_equiv_pos_as_xyz
'x, y, z'
'-x, -y, -z'

loop_
_atom_site_label
_atom_site_type_symbol
_atom_site_fract_x
_atom_site_fract_y
_atom_site_fract_z
_atom_site_U_iso_or_equiv
_atom_site_adp_type
_atom_site_occupancy
_atom_site_symmetry_multiplicity
_atom_site_calc_flag
_atom_site_refinement_flags
_atom_site_disorder_assembly
_atom_site_disorder_group
H1 H 0.875(11) 0.316(8) 0.165(7) 0.11(4) Uiso 1 1 d . . .
H2 H 0.701(8) 0.086(6) 0.304(6) 0.07(3) Uiso 1 1 d . . .
Pt1 Pt 0.90721(3) 0.30213(2) 0.27909(2) 0.03412(10) Uani 1 1 d . . .
Pt2 Pt 0.75404(3) 0.06666(2) 0.20034(2) 0.03350(10) Uani 1 1 d . . .
Ru1 Ru 0.69663(7) 0.22534(5) 0.12976(5) 0.04469(19) Uani 1 1 d . . .
Ru2 Ru 0.65481(7) 0.20364(6) 0.30704(5) 0.04691(19) Uani 1 1 d . . .
P1 P 1.1119(2) 0.42512(16) 0.26048(14) 0.0351(5) Uani 1 1 d . . .
P2 P 0.7753(2) -0.08493(16) 0.25508(15) 0.0387(5) Uani 1 1 d . . .
O10 O 0.9553(7) 0.2678(6) 0.4728(5) 0.076(2) Uani 1 1 d . . .
O11 O 0.7765(9) 0.2198(7) -0.0622(5) 0.101(3) Uani 1 1 d . . .
O12 O 0.5970(9) 0.4046(7) 0.0995(7) 0.112(3) Uani 1 1 d . . .
O13 O 0.4326(8) 0.0519(6) 0.0762(6) 0.096(3) Uani 1 1 d . . .
O20 O 0.8789(8) 0.0578(6) 0.0289(5) 0.080(2) Uani 1 1 d . . .
O21 O 0.6676(9) 0.1945(7) 0.5126(5) 0.109(3) Uani 1 1 d . . .
O22 O 0.6261(8) 0.4174(7) 0.3205(7) 0.100(3) Uani 1 1 d . . .
O23 O 0.3613(8) 0.0888(8) 0.2817(9) 0.144(5) Uani 1 1 d . . .
C10 C 0.9322(9) 0.2817(7) 0.4012(6) 0.049(2) Uani 1 1 d . . .
C11 C 0.7496(10) 0.2210(8) 0.0112(8) 0.065(3) Uani 1 1 d . . .
C12 C 0.6366(10) 0.3374(8) 0.1127(8) 0.070(3) Uani 1 1 d . . .
C13 C 0.5335(10) 0.1187(8) 0.0970(7) 0.066(3) Uani 1 1 d . . .
C20 C 0.8272(9) 0.0627(6) 0.0914(6) 0.048(2) Uani 1 1 d . . .
C21 C 0.6659(10) 0.1968(8) 0.4364(8) 0.068(3) Uani 1 1 d . . .
C22 C 0.6398(9) 0.3380(9) 0.3127(8) 0.068(3) Uani 1 1 d . . .
C23 C 0.4704(11) 0.1314(9) 0.2877(9) 0.082(4) Uani 1 1 d . . .
C31 C 1.1927(9) 0.3834(7) 0.1613(6) 0.051(2) Uani 1 1 d . . .
C32 C 1.2562(11) 0.3026(8) 0.1891(8) 0.078(3) Uani 1 1 d . . .
H32A H 1.1959 0.2523 0.2187 0.117 Uiso 1 1 calc R . .
H32B H 1.3359 0.3375 0.2307 0.117 Uiso 1 1 calc R . .
H32C H 1.2761 0.2680 0.1353 0.117 Uiso 1 1 calc R . .
C33 C 1.0878(10) 0.3265(8) 0.0801(6) 0.069(3) Uani 1 1 d . . .
H33A H 1.1291 0.3075 0.0295 0.103 Uiso 1 1 calc R . .
H33B H 1.0401 0.3713 0.0623 0.103 Uiso 1 1 calc R . .
H33C H 1.0281 0.2648 0.0972 0.103 Uiso 1 1 calc R . .
C34 C 1.2992(11) 0.4735(9) 0.1295(8) 0.080(3) Uani 1 1 d . . .
H34A H 1.3701 0.5054 0.1788 0.120 Uiso 1 1 calc R . .
H34B H 1.2613 0.5245 0.1119 0.120 Uiso 1 1 calc R . .
H34C H 1.3324 0.4467 0.0779 0.120 Uiso 1 1 calc R . .
C35 C 1.0728(9) 0.5478(6) 0.2369(6) 0.049(2) Uani 1 1 d . . .
C36 C 1.0090(11) 0.5363(8) 0.1385(7) 0.068(3) Uani 1 1 d . . .
H36A H 0.9729 0.5913 0.1323 0.101 Uiso 1 1 calc R . .
H36B H 0.9398 0.4701 0.1233 0.101 Uiso 1 1 calc R . .
H36C H 1.0740 0.5403 0.0978 0.101 Uiso 1 1 calc R . .
C37 C 1.1896(10) 0.6498(7) 0.2555(7) 0.066(3) Uani 1 1 d . . .
H37A H 1.2560 0.6442 0.2186 0.099 Uiso 1 1 calc R . .
H37B H 1.2257 0.6632 0.3193 0.099 Uiso 1 1 calc R . .
H37C H 1.1603 0.7061 0.2404 0.099 Uiso 1 1 calc R . .
C38 C 0.9679(10) 0.5589(7) 0.2970(7) 0.064(3) Uani 1 1 d . . .
H38A H 0.9605 0.6270 0.2972 0.096 Uiso 1 1 calc R . .
H38B H 0.9933 0.5495 0.3587 0.096 Uiso 1 1 calc R . .
H38C H 0.8845 0.5069 0.2727 0.096 Uiso 1 1 calc R . .
C39 C 1.2367(8) 0.4591(7) 0.3705(6) 0.049(2) Uani 1 1 d . . .
C40 C 1.3752(10) 0.5318(8) 0.3635(8) 0.076(3) Uani 1 1 d . . .
H40A H 1.4290 0.5461 0.4221 0.113 Uiso 1 1 calc R . .
H40B H 1.3701 0.5959 0.3455 0.113 Uiso 1 1 calc R . .
H40C H 1.4135 0.4990 0.3186 0.113 Uiso 1 1 calc R . .
C41 C 1.1829(11) 0.5122(8) 0.4474(6) 0.070(3) Uani 1 1 d . . .
H41A H 1.2294 0.5115 0.5059 0.105 Uiso 1 1 calc R . .
H41B H 1.0907 0.4752 0.4459 0.105 Uiso 1 1 calc R . .
H41C H 1.1952 0.5830 0.4383 0.105 Uiso 1 1 calc R . .
C42 C 1.2515(10) 0.3581(8) 0.4009(7) 0.069(3) Uani 1 1 d . . .
H42A H 1.3027 0.3321 0.3612 0.104 Uiso 1 1 calc R . .
H42B H 1.1659 0.3066 0.3974 0.104 Uiso 1 1 calc R . .
H42C H 1.2951 0.3730 0.4629 0.104 Uiso 1 1 calc R . .
C43 C 0.9609(8) -0.0636(6) 0.2773(6) 0.049(2) Uani 1 1 d . . .
C44 C 1.0313(9) 0.0487(7) 0.3219(7) 0.059(3) Uani 1 1 d . . .
H44A H 1.1246 0.0619 0.3311 0.088 Uiso 1 1 calc R . .
H44B H 1.0017 0.0600 0.3801 0.088 Uiso 1 1 calc R . .
H44C H 1.0119 0.0950 0.2827 0.088 Uiso 1 1 calc R . .
C45 C 0.9976(11) -0.1368(8) 0.3414(8) 0.083(4) Uani 1 1 d . . .
H45A H 1.0906 -0.1249 0.3462 0.125 Uiso 1 1 calc R . .
H45B H 0.9502 -0.2082 0.3161 0.125 Uiso 1 1 calc R . .
H45C H 0.9745 -0.1223 0.4013 0.125 Uiso 1 1 calc R . .
C46 C 1.0147(10) -0.0791(9) 0.1879(8) 0.081(3) Uani 1 1 d . . .
H46A H 1.0003 -0.0307 0.1492 0.122 Uiso 1 1 calc R . .
H46B H 0.9704 -0.1491 0.1575 0.122 Uiso 1 1 calc R . .
H46C H 1.1075 -0.0675 0.2005 0.122 Uiso 1 1 calc R . .
C47 C 0.6896(9) -0.2065(6) 0.1669(6) 0.050(2) Uani 1 1 d . . .
C48 C 0.5393(10) -0.2396(9) 0.1661(8) 0.080(3) Uani 1 1 d . . .
H48A H 0.5110 -0.1803 0.1610 0.120 Uiso 1 1 calc R . .
H48B H 0.5168 -0.2661 0.2221 0.120 Uiso 1 1 calc R . .
H48C H 0.4962 -0.2928 0.1148 0.120 Uiso 1 1 calc R . .
C49 C 0.7345(12) -0.3011(8) 0.1822(8) 0.089(4) Uani 1 1 d . . .
H49A H 0.6830 -0.3602 0.1380 0.133 Uiso 1 1 calc R . .
H49B H 0.7222 -0.3172 0.2430 0.133 Uiso 1 1 calc R . .
H49C H 0.8259 -0.2843 0.1751 0.133 Uiso 1 1 calc R . .
C50 C 0.7137(10) -0.1826(7) 0.0710(6) 0.065(3) Uani 1 1 d . . .
H50A H 0.6703 -0.2442 0.0273 0.098 Uiso 1 1 calc R . .
H50B H 0.8066 -0.1599 0.0678 0.098 Uiso 1 1 calc R . .
H50C H 0.6792 -0.1284 0.0573 0.098 Uiso 1 1 calc R . .
C51 C 0.6999(10) -0.1086(7) 0.3668(6) 0.060(3) Uani 1 1 d . . .
C52 C 0.5595(11) -0.1019(9) 0.3565(8) 0.082(4) Uani 1 1 d . . .
H52A H 0.5366 -0.0860 0.4162 0.123 Uiso 1 1 calc R . .
H52B H 0.4980 -0.1675 0.3265 0.123 Uiso 1 1 calc R . .
H52C H 0.5566 -0.0481 0.3205 0.123 Uiso 1 1 calc R . .
C53 C 0.6908(13) -0.2158(9) 0.3972(8) 0.093(4) Uani 1 1 d . . .
H53A H 0.7768 -0.2141 0.4223 0.140 Uiso 1 1 calc R . .
H53B H 0.6571 -0.2696 0.3452 0.140 Uiso 1 1 calc R . .
H53C H 0.6327 -0.2298 0.4430 0.140 Uiso 1 1 calc R . .
C54 C 0.7850(12) -0.0233(9) 0.4440(6) 0.080(3) Uani 1 1 d . . .
H54A H 0.7426 -0.0288 0.4983 0.120 Uiso 1 1 calc R . .
H54B H 0.7960 0.0439 0.4256 0.120 Uiso 1 1 calc R . .
H54C H 0.8697 -0.0314 0.4566 0.120 Uiso 1 1 calc R . .

loop_
_atom_site_aniso_label
_atom_site_aniso_U_11
_atom_site_aniso_U_22
_atom_site_aniso_U_33
_atom_site_aniso_U_23
_atom_site_aniso_U_13
_atom_site_aniso_U_12
Pt1 0.02603(17) 0.03419(18) 0.03869(18) 0.00312(13) 0.00175(13) 0.00675(14)
Pt2 0.03004(18) 0.03459(18) 0.03423(17) 0.00509(13) 0.00221(13) 0.00909(14)
Ru1 0.0363(4) 0.0403(4) 0.0526(4) 0.0072(3) -0.0113(3) 0.0107(3)
Ru2 0.0278(4) 0.0485(4) 0.0592(5) -0.0056(3) 0.0111(3) 0.0081(3)
P1 0.0292(11) 0.0324(11) 0.0410(11) 0.0061(9) 0.0049(9) 0.0062(9)
P2 0.0334(12) 0.0339(11) 0.0427(12) 0.0073(9) -0.0029(9) 0.0045(9)
O10 0.076(5) 0.090(6) 0.048(4) 0.027(4) 0.008(4) 0.005(4)
O11 0.121(8) 0.129(8) 0.053(5) 0.039(5) 0.004(5) 0.038(6)
O12 0.099(7) 0.079(6) 0.173(10) 0.034(6) -0.001(6) 0.052(6)
O13 0.060(5) 0.087(6) 0.103(6) 0.020(5) -0.032(5) -0.015(5)
O20 0.118(7) 0.076(5) 0.058(4) 0.012(4) 0.044(5) 0.039(5)
O21 0.114(7) 0.126(8) 0.054(5) -0.006(5) 0.042(5) -0.006(6)
O22 0.086(6) 0.075(6) 0.142(8) -0.021(5) -0.013(5) 0.048(5)
O23 0.031(5) 0.143(9) 0.218(12) -0.026(8) 0.022(6) -0.010(5)
C10 0.052(6) 0.041(5) 0.046(5) 0.007(4) 0.012(4) 0.004(4)
C11 0.056(6) 0.067(7) 0.064(7) 0.023(6) -0.014(5) 0.012(5)
C12 0.047(6) 0.061(7) 0.096(8) 0.007(6) -0.019(6) 0.021(5)
C13 0.048(6) 0.052(6) 0.083(7) 0.011(5) -0.026(5) 0.004(5)
C20 0.062(6) 0.035(5) 0.046(5) 0.001(4) 0.006(5) 0.016(5)
C21 0.052(6) 0.061(7) 0.074(7) -0.007(6) 0.026(6) -0.002(5)
C22 0.034(5) 0.075(8) 0.090(8) -0.015(6) -0.005(5) 0.025(5)
C23 0.042(7) 0.084(8) 0.108(10) -0.015(7) 0.021(6) 0.012(6)
C31 0.047(6) 0.053(6) 0.058(6) 0.009(5) 0.019(5) 0.018(5)
C32 0.081(8) 0.073(8) 0.093(8) 0.007(6) 0.026(7) 0.039(7)
C33 0.059(7) 0.076(7) 0.057(6) -0.015(5) 0.020(5) 0.008(6)
C34 0.066(7) 0.091(8) 0.083(8) 0.020(7) 0.047(6) 0.012(6)
C35 0.053(6) 0.028(4) 0.061(6) 0.009(4) 0.000(5) 0.008(4)
C36 0.070(7) 0.066(7) 0.072(7) 0.017(6) 0.001(6) 0.032(6)
C37 0.071(7) 0.040(5) 0.083(7) 0.021(5) 0.007(6) 0.008(5)
C38 0.065(7) 0.045(6) 0.088(8) 0.012(5) 0.012(6) 0.025(5)
C39 0.030(5) 0.048(5) 0.052(5) 0.006(4) -0.015(4) -0.005(4)
C40 0.047(6) 0.076(8) 0.086(8) 0.024(6) 0.000(6) -0.004(6)
C41 0.072(7) 0.065(7) 0.050(6) -0.003(5) -0.008(5) -0.001(6)
C42 0.051(6) 0.070(7) 0.080(7) 0.032(6) -0.017(5) 0.011(5)
C43 0.036(5) 0.040(5) 0.070(6) 0.009(4) -0.013(4) 0.017(4)
C44 0.034(5) 0.060(6) 0.073(6) -0.004(5) -0.012(5) 0.014(5)
C45 0.076(8) 0.056(7) 0.111(9) 0.010(6) -0.037(7) 0.028(6)
C46 0.051(7) 0.095(9) 0.096(9) -0.005(7) 0.009(6) 0.029(6)
C47 0.048(5) 0.028(4) 0.060(6) 0.001(4) -0.014(4) 0.002(4)
C48 0.048(6) 0.073(7) 0.081(8) -0.002(6) -0.022(6) -0.019(5)
C49 0.106(10) 0.042(6) 0.099(9) -0.012(6) -0.040(8) 0.021(6)
C50 0.073(7) 0.048(6) 0.064(6) -0.011(5) -0.013(5) 0.018(5)
C51 0.065(7) 0.051(6) 0.055(6) 0.024(5) 0.012(5) 0.001(5)
C52 0.071(8) 0.091(9) 0.079(8) 0.034(7) 0.041(6) 0.004(7)
C53 0.112(11) 0.077(8) 0.083(8) 0.048(7) 0.012(8) 0.008(8)
C54 0.105(10) 0.085(8) 0.037(5) 0.007(5) 0.007(6) 0.013(7)

loop_
_atom_type_symbol
_atom_type_description
_atom_type_scat_dispersion_real
_atom_type_scat_dispersion_imag
_atom_type_scat_source
C C 0.0033 0.0016 'International Tables Vol C Tables 4.2.6.8 and 6.1.1.4'
H H 0.0000 0.0000 'International Tables Vol C Tables 4.2.6.8 and 6.1.1.4'
O O 0.0106 0.0060 'International Tables Vol C Tables 4.2.6.8 and 6.1.1.4'
P P 0.1023 0.0942 'International Tables Vol C Tables 4.2.6.8 and 6.1.1.4'
Ru Ru -1.2594 0.8363 'International Tables Vol C Tables 4.2.6.8 and 6.1.1.4'
Pt Pt -1.7033 8.3905 'International Tables Vol C Tables 4.2.6.8 and 6.1.1.4'

loop_
_geom_angle_atom_site_label_1
_geom_angle_atom_site_label_2
_geom_angle_atom_site_label_3
_geom_angle
_geom_angle_site_symmetry_1
_geom_angle_site_symmetry_3
_geom_angle_publ_flag
C10 Pt1 P1 103.4(3) . . ?
C10 Pt1 Ru2 78.7(3) . . ?
P1 Pt1 Ru2 165.89(5) . . ?
C10 Pt1 Ru1 136.0(3) . . ?
P1 Pt1 Ru1 120.61(5) . . ?
Ru2 Pt1 Ru1 58.57(2) . . ?
C10 Pt1 Pt2 96.0(3) . . ?
P1 Pt1 Pt2 134.96(5) . . ?
Ru2 Pt1 Pt2 57.585(17) . . ?
Ru1 Pt1 Pt2 53.639(16) . . ?
C10 Pt1 H1 177(4) . . ?
P1 Pt1 H1 80(4) . . ?
Ru2 Pt1 H1 98(4) . . ?
Ru1 Pt1 H1 41(4) . . ?
Pt2 Pt1 H1 81(4) . . ?
C20 Pt2 P2 101.2(3) . . ?
C20 Pt2 Ru1 80.2(3) . . ?
P2 Pt2 Ru1 172.59(5) . . ?
C20 Pt2 Ru2 137.8(3) . . ?
P2 Pt2 Ru2 120.83(6) . . ?
Ru1 Pt2 Ru2 58.68(2) . . ?
C20 Pt2 Pt1 97.8(3) . . ?
P2 Pt2 Pt1 128.72(5) . . ?
Ru1 Pt2 Pt1 57.787(17) . . ?
Ru2 Pt2 Pt1 53.730(16) . . ?
C20 Pt2 H2 173(3) . . ?
P2 Pt2 H2 83(3) . . ?
Ru1 Pt2 H2 96(3) . . ?
Ru2 Pt2 H2 38(3) . . ?
Pt1 Pt2 H2 75(3) . . ?
C13 Ru1 C12 97.2(4) . . ?
C13 Ru1 C11 96.2(5) . . ?
C12 Ru1 C11 92.0(5) . . ?
C13 Ru1 Pt2 80.0(3) . . ?
C12 Ru1 Pt2 163.5(4) . . ?
C11 Ru1 Pt2 104.4(3) . . ?
C13 Ru1 Ru2 85.6(3) . . ?
C12 Ru1 Ru2 100.7(4) . . ?
C11 Ru1 Ru2 166.9(3) . . ?
Pt2 Ru1 Ru2 63.02(2) . . ?
C13 Ru1 Pt1 139.7(3) . . ?
C12 Ru1 Pt1 105.8(3) . . ?
C11 Ru1 Pt1 115.2(3) . . ?
Pt2 Ru1 Pt1 68.574(18) . . ?
Ru2 Ru1 Pt1 58.22(2) . . ?
C13 Ru1 H1 171(3) . . ?
C12 Ru1 H1 92(3) . . ?
C11 Ru1 H1 83(3) . . ?
Pt2 Ru1 H1 91(3) . . ?
Ru2 Ru1 H1 93(3) . . ?
Pt1 Ru1 H1 36(3) . . ?
C22 Ru2 C23 95.1(5) . . ?
C22 Ru2 C21 97.1(5) . . ?
C23 Ru2 C21 92.3(5) . . ?
C22 Ru2 Pt1 84.3(3) . . ?
C23 Ru2 Pt1 162.8(4) . . ?
C21 Ru2 Pt1 104.8(3) . . ?
C22 Ru2 Ru1 84.8(3) . . ?
C23 Ru2 Ru1 99.6(4) . . ?
C21 Ru2 Ru1 167.7(3) . . ?
Pt1 Ru2 Ru1 63.22(2) . . ?
C22 Ru2 Pt2 141.0(3) . . ?
C23 Ru2 Pt2 102.6(3) . . ?
C21 Ru2 Pt2 116.3(3) . . ?
Pt1 Ru2 Pt2 68.684(18) . . ?
Ru1 Ru2 Pt2 58.29(2) . . ?
C22 Ru2 H2 170(3) . . ?
C23 Ru2 H2 95(3) . . ?
C21 Ru2 H2 83(3) . . ?
Pt1 Ru2 H2 86(3) . . ?
Ru1 Ru2 H2 93(3) . . ?
Pt2 Ru2 H2 35(3) . . ?
C31 P1 C35 108.4(4) . . ?
C31 P1 C39 108.0(4) . . ?
C35 P1 C39 108.7(4) . . ?
C31 P1 Pt1 114.7(3) . . ?
C35 P1 Pt1 105.3(3) . . ?
C39 P1 Pt1 111.6(3) . . ?
C47 P2 C51 107.4(4) . . ?
C47 P2 C43 109.8(4) . . ?
C51 P2 C43 109.5(4) . . ?
C47 P2 Pt2 111.3(3) . . ?
C51 P2 Pt2 112.2(3) . . ?
C43 P2 Pt2 106.7(3) . . ?
O10 C10 Pt1 174.8(9) . . ?
O11 C11 Ru1 176.6(10) . . ?
O12 C12 Ru1 177.7(10) . . ?
O13 C13 Ru1 179.4(11) . . ?
O20 C20 Pt2 174.6(9) . . ?
O21 C21 Ru2 176.8(11) . . ?
O22 C22 Ru2 175.7(11) . . ?
O23 C23 Ru2 175.9(13) . . ?
C33 C31 C34 109.1(8) . . ?
C33 C31 C32 105.4(8) . . ?
C34 C31 C32 108.4(8) . . ?
C33 C31 P1 109.6(6) . . ?
C34 C31 P1 114.6(7) . . ?
C32 C31 P1 109.3(6) . . ?
C31 C32 H32A 109.5 . . ?
C31 C32 H32B 109.5 . . ?
H32A C32 H32B 109.5 . . ?
C31 C32 H32C 109.5 . . ?
H32A C32 H32C 109.5 . . ?
H32B C32 H32C 109.5 . . ?
C31 C33 H33A 109.5 . . ?
C31 C33 H33B 109.5 . . ?
H33A C33 H33B 109.5 . . ?
C31 C33 H33C 109.5 . . ?
H33A C33 H33C 109.5 . . ?
H33B C33 H33C 109.5 . . ?
C31 C34 H34A 109.5 . . ?
C31 C34 H34B 109.5 . . ?
H34A C34 H34B 109.5 . . ?
C31 C34 H34C 109.5 . . ?
H34A C34 H34C 109.5 . . ?
H34B C34 H34C 109.5 . . ?
C36 C35 C37 107.7(8) . . ?
C36 C35 C38 105.3(8) . . ?
C37 C35 C38 108.4(8) . . ?
C36 C35 P1 111.3(6) . . ?
C37 C35 P1 115.9(6) . . ?
C38 C35 P1 107.7(6) . . ?
C35 C36 H36A 109.5 . . ?
C35 C36 H36B 109.5 . . ?
H36A C36 H36B 109.5 . . ?
C35 C36 H36C 109.5 . . ?
H36A C36 H36C 109.5 . . ?
H36B C36 H36C 109.5 . . ?
C35 C37 H37A 109.5 . . ?
C35 C37 H37B 109.5 . . ?
H37A C37 H37B 109.5 . . ?
C35 C37 H37C 109.5 . . ?
H37A C37 H37C 109.5 . . ?
H37B C37 H37C 109.5 . . ?
C35 C38 H38A 109.5 . . ?
C35 C38 H38B 109.5 . . ?
H38A C38 H38B 109.5 . . ?
C35 C38 H38C 109.5 . . ?
H38A C38 H38C 109.5 . . ?
H38B C38 H38C 109.5 . . ?
C40 C39 C41 107.5(8) . . ?
C40 C39 C42 107.1(8) . . ?
C41 C39 C42 108.0(8) . . ?
C40 C39 P1 115.7(7) . . ?
C41 C39 P1 108.5(6) . . ?
C42 C39 P1 109.9(6) . . ?
C39 C40 H40A 109.5 . . ?
C39 C40 H40B 109.5 . . ?
H40A C40 H40B 109.5 . . ?
C39 C40 H40C 109.5 . . ?
H40A C40 H40C 109.5 . . ?
H40B C40 H40C 109.5 . . ?
C39 C41 H41A 109.5 . . ?
C39 C41 H41B 109.5 . . ?
H41A C41 H41B 109.5 . . ?
C39 C41 H41C 109.5 . . ?
H41A C41 H41C 109.5 . . ?
H41B C41 H41C 109.5 . . ?
C39 C42 H42A 109.5 . . ?
C39 C42 H42B 109.5 . . ?
H42A C42 H42B 109.5 . . ?
C39 C42 H42C 109.5 . . ?
H42A C42 H42C 109.5 . . ?
H42B C42 H42C 109.5 . . ?
C46 C43 C44 107.7(8) . . ?
C46 C43 C45 107.7(8) . . ?
C44 C43 C45 108.2(7) . . ?
C46 C43 P2 110.8(6) . . ?
C44 C43 P2 108.1(6) . . ?
C45 C43 P2 114.2(7) . . ?
C43 C44 H44A 109.5 . . ?
C43 C44 H44B 109.5 . . ?
H44A C44 H44B 109.5 . . ?
C43 C44 H44C 109.5 . . ?
H44A C44 H44C 109.5 . . ?
H44B C44 H44C 109.5 . . ?
C43 C45 H45A 109.5 . . ?
C43 C45 H45B 109.5 . . ?
H45A C45 H45B 109.5 . . ?
C43 C45 H45C 109.5 . . ?
H45A C45 H45C 109.5 . . ?
H45B C45 H45C 109.5 . . ?
C43 C46 H46A 109.5 . . ?
C43 C46 H46B 109.5 . . ?
H46A C46 H46B 109.5 . . ?
C43 C46 H46C 109.5 . . ?
H46A C46 H46C 109.5 . . ?
H46B C46 H46C 109.5 . . ?
C50 C47 C48 105.8(8) . . ?
C50 C47 C49 107.5(8) . . ?
C48 C47 C49 108.6(8) . . ?
C50 C47 P2 110.2(6) . . ?
C48 C47 P2 110.0(7) . . ?
C49 C47 P2 114.4(6) . . ?
C47 C48 H48A 109.5 . . ?
C47 C48 H48B 109.5 . . ?
H48A C48 H48B 109.5 . . ?
C47 C48 H48C 109.5 . . ?
H48A C48 H48C 109.5 . . ?
H48B C48 H48C 109.5 . . ?
C47 C49 H49A 109.5 . . ?
C47 C49 H49B 109.5 . . ?
H49A C49 H49B 109.5 . . ?
C47 C49 H49C 109.5 . . ?
H49A C49 H49C 109.5 . . ?
H49B C49 H49C 109.5 . . ?
C47 C50 H50A 109.5 . . ?
C47 C50 H50B 109.5 . . ?
H50A C50 H50B 109.5 . . ?
C47 C50 H50C 109.5 . . ?
H50A C50 H50C 109.5 . . ?
H50B C50 H50C 109.5 . . ?
C54 C51 C52 108.1(9) . . ?
C54 C51 C53 107.8(9) . . ?
C52 C51 C53 107.6(8) . . ?
C54 C51 P2 108.6(6) . . ?
C52 C51 P2 110.3(7) . . ?
C53 C51 P2 114.3(8) . . ?
C51 C52 H52A 109.5 . . ?
C51 C52 H52B 109.5 . . ?
H52A C52 H52B 109.5 . . ?
C51 C52 H52C 109.5 . . ?
H52A C52 H52C 109.5 . . ?
H52B C52 H52C 109.5 . . ?
C51 C53 H53A 109.5 . . ?
C51 C53 H53B 109.5 . . ?
H53A C53 H53B 109.5 . . ?
C51 C53 H53C 109.5 . . ?
H53A C53 H53C 109.5 . . ?
H53B C53 H53C 109.5 . . ?
C51 C54 H54A 109.5 . . ?
C51 C54 H54B 109.5 . . ?
H54A C54 H54B 109.5 . . ?
C51 C54 H54C 109.5 . . ?
H54A C54 H54C 109.5 . . ?
H54B C54 H54C 109.5 . . ?

loop_
_geom_bond_atom_site_label_1
_geom_bond_atom_site_label_2
_geom_bond_distance
_geom_bond_site_symmetry_2
_geom_bond_publ_flag
Pt1 C10 1.863(9) . ?
Pt1 P1 2.375(2) . ?
Pt1 Ru2 2.7228(8) . ?
Pt1 Ru1 2.8595(7) . ?
Pt1 Pt2 3.1462(5) . ?
Pt1 H1 1.73(11) . ?
Pt2 C20 1.865(9) . ?
Pt2 P2 2.374(2) . ?
Pt2 Ru1 2.7217(7) . ?
Pt2 Ru2 2.8510(8) . ?
Pt2 H2 1.70(8) . ?
Ru1 C13 1.875(10) . ?
Ru1 C12 1.878(10) . ?
Ru1 C11 1.897(12) . ?
Ru1 Ru2 2.7331(11) . ?
Ru1 H1 1.91(11) . ?
Ru2 C22 1.890(11) . ?
Ru2 C23 1.898(11) . ?
Ru2 C21 1.920(12) . ?
Ru2 H2 1.83(8) . ?
P1 C31 1.904(9) . ?
P1 C35 1.915(8) . ?
P1 C39 1.923(8) . ?
P2 C47 1.910(8) . ?
P2 C51 1.923(9) . ?
P2 C43 1.923(8) . ?
O10 C10 1.115(10) . ?
O11 C11 1.150(12) . ?
O12 C12 1.157(11) . ?
O13 C13 1.166(11) . ?
O20 C20 1.130(10) . ?
O21 C21 1.129(12) . ?
O22 C22 1.138(11) . ?
O23 C23 1.126(12) . ?
C31 C33 1.520(13) . ?
C31 C34 1.544(13) . ?
C31 C32 1.546(13) . ?
C32 H32A 0.9600 . ?
C32 H32B 0.9600 . ?
C32 H32C 0.9600 . ?
C33 H33A 0.9600 . ?
C33 H33B 0.9600 . ?
C33 H33C 0.9600 . ?
C34 H34A 0.9600 . ?
C34 H34B 0.9600 . ?
C34 H34C 0.9600 . ?
C35 C36 1.519(12) . ?
C35 C37 1.530(12) . ?
C35 C38 1.541(13) . ?
C36 H36A 0.9600 . ?
C36 H36B 0.9600 . ?
C36 H36C 0.9600 . ?
C37 H37A 0.9600 . ?
C37 H37B 0.9600 . ?
C37 H37C 0.9600 . ?
C38 H38A 0.9600 . ?
C38 H38B 0.9600 . ?
C38 H38C 0.9600 . ?
C39 C40 1.531(12) . ?
C39 C41 1.543(13) . ?
C39 C42 1.548(12) . ?
C40 H40A 0.9600 . ?
C40 H40B 0.9600 . ?
C40 H40C 0.9600 . ?
C41 H41A 0.9600 . ?
C41 H41B 0.9600 . ?
C41 H41C 0.9600 . ?
C42 H42A 0.9600 . ?
C42 H42B 0.9600 . ?
C42 H42C 0.9600 . ?
C43 C46 1.515(14) . ?
C43 C44 1.521(12) . ?
C43 C45 1.564(12) . ?
C44 H44A 0.9600 . ?
C44 H44B 0.9600 . ?
C44 H44C 0.9600 . ?
C45 H45A 0.9600 . ?
C45 H45B 0.9600 . ?
C45 H45C 0.9600 . ?
C46 H46A 0.9600 . ?
C46 H46B 0.9600 . ?
C46 H46C 0.9600 . ?
C47 C50 1.516(13) . ?
C47 C48 1.540(13) . ?
C47 C49 1.549(13) . ?
C48 H48A 0.9600 . ?
C48 H48B 0.9600 . ?
C48 H48C 0.9600 . ?
C49 H49A 0.9600 . ?
C49 H49B 0.9600 . ?
C49 H49C 0.9600 . ?
C50 H50A 0.9600 . ?
C50 H50B 0.9600 . ?
C50 H50C 0.9600 . ?
C51 C54 1.531(13) . ?
C51 C52 1.544(15) . ?
C51 C53 1.556(13) . ?
C52 H52A 0.9600 . ?
C52 H52B 0.9600 . ?
C52 H52C 0.9600 . ?
C53 H53A 0.9600 . ?
C53 H53B 0.9600 . ?
C53 H53C 0.9600 . ?
C54 H54A 0.9600 . ?
C54 H54B 0.9600 . ?
C54 H54C 0.9600 . ?
